data_1001453
loop_
_publ_author_name
'Capponi, J J'
'Chaillout, C'
'Hewat, A W'
'Lejay, P'
'Marezio, M'
'Nguyen, N'
'Raveau, B'
'Soubeyroux, J L'
'Tholence, J L'
'Tournier, R'

_publ_section_title
;
Structure of the 100 K Superconductor Ba~2~ Y Cu~3~ O~7~ between (5-
300)K by Neutron Powder Diffraction
;
_journal_coden_ASTM EULEEJ
_journal_name_full 'Europhysics Letters'
_journal_page_first 1301
_journal_page_last 1307
_journal_paper_doi 10.1209/0295-5075/3/12/009
_journal_volume 3
_journal_year 1987
_chemical_formula_structural 'Ba2 Y Cu3 O7'
_chemical_formula_sum 'Ba2 Cu3 O7 Y'
_chemical_name_systematic 'Barium yttrium copper oxide (2/1/3/7)'
_space_group_IT_number 47
_symmetry_cell_setting orthorhombic
_symmetry_Int_Tables_number 47
_symmetry_space_group_name_Hall '-P 2 2'
_symmetry_space_group_name_H-M 'P m m m'
_cell_angle_alpha 90
_cell_angle_beta 90
_cell_angle_gamma 90
_cell_formula_units_Z 1
_cell_length_a 3.8124(2)
_cell_length_b 3.8807(2)
_cell_length_c 11.6303(5)
_cell_volume 172.1
_refine_ls_R_factor_all 0.074
_cod_database_code 1001453

loop_
_symmetry_equiv_pos_as_xyz
x,y,z
-x,-y,z
x,-y,-z
-x,y,-z
-x,-y,-z
x,y,-z
-x,y,z
x,-y,z

loop_
_atom_site_aniso_label
_atom_site_aniso_B_11
_atom_site_aniso_B_12
_atom_site_aniso_B_13
_atom_site_aniso_B_22
_atom_site_aniso_B_23
_atom_site_aniso_B_33
O4 1.6(3) 0. 0. 1.5(3) 0. 3.1(4)

loop_
_atom_site_label
_atom_site_type_symbol
_atom_site_symmetry_multiplicity
_atom_site_Wyckoff_symbol
_atom_site_fract_x
_atom_site_fract_y
_atom_site_fract_z
_atom_site_occupancy
_atom_site_attached_hydrogens
_atom_site_calc_flag
Ba1 Ba2+ 2 t 0.5 0.5 0.1830(3) 1. 0 d
Y1 Y3+ 1 h 0.5 0.5 0.5 1. 0 d
Cu1 Cu2+ 1 a 0. 0. 0. 1. 0 d
Cu2 Cu2+ 2 q 0. 0. 0.3543(2) 1. 0 d
O1 O2- 2 q 0. 0. 0.1592(3) 1. 0 d
O2 O2- 2 s 0.5 0. 0.3764(3) 1. 0 d
O3 O2- 2 r 0. 0.5 0.3773(4) 1. 0 d
O4 O2- 1 e 0. 0.5 0. 1. 0 d

loop_
_atom_type_symbol
_atom_type_oxidation_number
Ba2+ 2.000
Y3+ 3.000
Cu2+ 2.332
O2- -2.000
